data_4105043
loop_
_publ_author_name
'Luciano Cuesta'
'Elizabeth Karnas'
'Vincent M. Lynch'
'Ping Chen'
'Jing Shen'
'Karl M. Kadish'
'Kei Ohkubo'
'Shunichi Fukuzumi'
'Jonathan L. Sessler'

_publ_section_title
;
 Metalloporphycenes: Synthesis and Characterization of
 (Pentamethylcyclopentadienyl)ruthenium Sitting-Atop and \p-Complexes
;
_journal_name_full 'Journal of the American Chemical Society'
_journal_page_first 13538
_journal_page_last 13547
_journal_paper_doi 10.1021/ja905284d
_journal_volume 131
_journal_year 2009
_chemical_formula_moiety 'C32 H36 N4 2-, C10 H15 1-, Ni 2+, Ru 2+, P F6 1-, C H2 Cl2'
_chemical_formula_sum 'C43 H53 Cl2 F6 N4 Ni P Ru'
_chemical_formula_weight 1001.54
_chemical_name_systematic
;
 ?
;
_space_group_IT_number 2
_symmetry_cell_setting triclinic
_symmetry_space_group_name_Hall '-P 1'
_symmetry_space_group_name_H-M 'P -1'
_atom_sites_solution_hydrogens geom
_atom_sites_solution_primary direct
_atom_sites_solution_secondary difmap
_audit_creation_method SHELXL-97
_cell_angle_alpha 73.766(1)
_cell_angle_beta 78.165(1)
_cell_angle_gamma 82.810(1)
_cell_formula_units_Z 2
_cell_length_a 10.2140(2)
_cell_length_b 12.5870(3)
_cell_length_c 17.5420(4)
_cell_measurement_reflns_used 8182
_cell_measurement_temperature 153(2)
_cell_measurement_theta_max 27.5
_cell_measurement_theta_min 1
_cell_volume 2113.78(8)
_computing_cell_refinement 'Collect software, Nonius B.V. 1998'
_computing_data_collection 'Collect software, Nonius B.V. 1998'
_computing_data_reduction
;
DENZO and Scalepack (Otwinoski and Minor, 1997)
;
_computing_molecular_graphics 'XP SHELXTL/PC, Siemens Analytical'
_computing_structure_refinement 'XL SHELXTL/PC, Siemens Analytical'
_computing_structure_solution
;

SIR97 - Altomare A., Burla M.C., Camalli M., Cascarano G.L., Giacovazzo C., 
Guagliardi A., Moliterni A.G.G., Polidori G.,Spagna R.
;
_diffrn_ambient_temperature 153(2)
_diffrn_measured_fraction_theta_full 0.990
_diffrn_measured_fraction_theta_max 0.990
_diffrn_measurement_device_type 'Nonius Kappa CCD'
_diffrn_measurement_method \w-scans
_diffrn_radiation_monochromator graphite
_diffrn_radiation_source 'fine-focus sealed tube'
_diffrn_radiation_type MoK\a
_diffrn_radiation_wavelength 0.71070
_diffrn_reflns_av_R_equivalents 0.0681
_diffrn_reflns_av_sigmaI/netI 0.0851
_diffrn_reflns_limit_h_max 13
_diffrn_reflns_limit_h_min -13
_diffrn_reflns_limit_k_max 15
_diffrn_reflns_limit_k_min -16
_diffrn_reflns_limit_l_max 21
_diffrn_reflns_limit_l_min -22
_diffrn_reflns_number 32634
_diffrn_reflns_theta_full 27.49
_diffrn_reflns_theta_max 27.49
_diffrn_reflns_theta_min 2.04
_exptl_absorpt_coefficient_mu 1.030
_exptl_absorpt_correction_T_max 0.971
_exptl_absorpt_correction_T_min 0.736
_exptl_absorpt_process_details
;
N.W. Alcock (1970). Cryst. Computing, p271
;
_exptl_crystal_colour black
_exptl_crystal_density_diffrn 1.574
_exptl_crystal_description needles
_exptl_crystal_F_000 1028
_exptl_crystal_size_max 0.36
_exptl_crystal_size_mid 0.06
_exptl_crystal_size_min 0.03
_refine_diff_density_max 0.969
_refine_diff_density_min -0.807
_refine_diff_density_rms 0.101
_refine_ls_extinction_method none
_refine_ls_goodness_of_fit_ref 1.087
_refine_ls_hydrogen_treatment constr
_refine_ls_matrix_type full
_refine_ls_number_parameters 546
_refine_ls_number_reflns 9632
_refine_ls_number_restraints 7
_refine_ls_restrained_S_all 1.087
_refine_ls_R_factor_all 0.0929
_refine_ls_R_factor_gt 0.0545
_refine_ls_shift/su_max 0.009
_refine_ls_shift/su_mean 0.000
_refine_ls_structure_factor_coef Fsqd
_refine_ls_weighting_details 'calc w=1/[\s^2^(Fo^2^)+(0.0352P)^2^+2.1784P] where P=(Fo^2^+2Fc^2^)/3'
_refine_ls_weighting_scheme calc
_refine_ls_wR_factor_gt 0.0988
_refine_ls_wR_factor_ref 0.1103
_reflns_number_gt 6797
_reflns_number_total 9632
_reflns_threshold_expression >2sigma(I)
_cod_data_source_file ja905284d_si_003.cif
_cod_data_source_block lc133
_cod_database_code 4105043

loop_
_symmetry_equiv_pos_as_xyz
'x, y, z'
'-x, -y, -z'

loop_
_atom_site_label
_atom_site_type_symbol
_atom_site_fract_x
_atom_site_fract_y
_atom_site_fract_z
_atom_site_U_iso_or_equiv
_atom_site_adp_type
_atom_site_occupancy
_atom_site_symmetry_multiplicity
_atom_site_calc_flag
_atom_site_refinement_flags
_atom_site_disorder_assembly
_atom_site_disorder_group
Ru1 Ru 0.70644(3) 0.33010(2) 0.855141(17) 0.02124(9) Uani 1 1 d . . .
Ni1 Ni 0.85887(4) 0.44088(3) 0.64894(3) 0.01950(12) Uani 1 1 d . . .
P1 P 0.67946(13) 1.00004(10) 0.19293(7) 0.0480(3) Uani 1 1 d . . .
F1 F 0.8161(3) 0.9744(3) 0.2243(2) 0.0981(13) Uani 1 1 d . . .
F2 F 0.6029(3) 0.9402(3) 0.28084(19) 0.0809(10) Uani 1 1 d . . .
F3 F 0.5410(4) 1.0249(3) 0.1620(2) 0.1081(14) Uani 1 1 d . . .
F4 F 0.7555(3) 1.0604(2) 0.10599(15) 0.0651(8) Uani 1 1 d . . .
F5 F 0.7026(5) 0.8866(3) 0.1707(3) 0.1219(15) Uani 1 1 d . . .
F6 F 0.6568(4) 1.1142(3) 0.2159(2) 0.0927(12) Uani 1 1 d . . .
N1 N 0.8442(3) 0.3176(2) 0.74410(17) 0.0212(7) Uani 1 1 d . . .
N2 N 0.9680(3) 0.4941(2) 0.70512(17) 0.0218(7) Uani 1 1 d . . .
N3 N 0.8713(3) 0.5633(2) 0.55489(17) 0.0207(6) Uani 1 1 d . . .
N4 N 0.7475(3) 0.3880(2) 0.59380(17) 0.0213(7) Uani 1 1 d . . .
C1 C 0.7800(4) 0.2175(3) 0.7770(2) 0.0224(8) Uani 1 1 d . . .
C2 C 0.8144(4) 0.1644(3) 0.8547(2) 0.0244(8) Uani 1 1 d . . .
C3 C 0.9036(4) 0.2298(3) 0.8698(2) 0.0243(8) Uani 1 1 d . . .
C4 C 0.9196(3) 0.3248(3) 0.8019(2) 0.0214(8) Uani 1 1 d . . .
C5 C 0.9838(3) 0.4262(3) 0.7791(2) 0.0226(8) Uani 1 1 d . . .
C6 C 1.0581(4) 0.4757(3) 0.8198(2) 0.0252(8) Uani 1 1 d . . .
C7 C 1.0900(4) 0.5764(3) 0.7681(2) 0.0269(9) Uani 1 1 d . . .
C8 C 1.0340(4) 0.5886(3) 0.6964(2) 0.0255(8) Uani 1 1 d . . .
C9 C 1.0507(4) 0.6806(3) 0.6317(2) 0.0283(9) Uani 1 1 d . . .
H9 H 1.0998 0.7345 0.6399 0.034 Uiso 1 1 calc R . .
C10 C 1.0107(4) 0.7111(3) 0.5570(2) 0.0279(9) Uani 1 1 d . . .
H10 H 1.0430 0.7790 0.5227 0.033 Uiso 1 1 calc R . .
C11 C 0.9331(4) 0.6612(3) 0.5234(2) 0.0237(8) Uani 1 1 d . . .
C12 C 0.8999(4) 0.7145(3) 0.4432(2) 0.0266(9) Uani 1 1 d . . .
C13 C 0.8173(4) 0.6498(3) 0.4278(2) 0.0255(8) Uani 1 1 d . . .
C14 C 0.8011(4) 0.5542(3) 0.4976(2) 0.0237(8) Uani 1 1 d . . .
C15 C 0.7338(3) 0.4581(3) 0.5184(2) 0.0216(8) Uani 1 1 d . . .
C16 C 0.6530(4) 0.4093(3) 0.4800(2) 0.0240(8) Uani 1 1 d . . .
C17 C 0.6195(4) 0.3104(3) 0.5328(2) 0.0252(8) Uani 1 1 d . . .
C18 C 0.6779(4) 0.2987(3) 0.6033(2) 0.0234(8) Uani 1 1 d . . .
C19 C 0.6540(4) 0.2053(3) 0.6702(2) 0.0255(8) Uani 1 1 d . . .
H19 H 0.5982 0.1554 0.6626 0.031 Uiso 1 1 calc R . .
C20 C 0.6938(4) 0.1724(3) 0.7425(2) 0.0257(8) Uani 1 1 d . . .
H20 H 0.6570 0.1062 0.7767 0.031 Uiso 1 1 calc R . .
C21 C 0.7726(4) 0.0524(3) 0.9063(2) 0.0296(9) Uani 1 1 d . . .
H21A H 0.6808 0.0428 0.9003 0.036 Uiso 1 1 calc R . .
H21B H 0.7707 0.0486 0.9637 0.036 Uiso 1 1 calc R . .
C22 C 0.8682(4) -0.0411(3) 0.8830(3) 0.0389(10) Uani 1 1 d . . .
H22A H 0.8668 -0.0398 0.8270 0.058 Uiso 1 1 calc R . .
H22B H 0.8399 -0.1125 0.9187 0.058 Uiso 1 1 calc R . .
H22C H 0.9593 -0.0311 0.8881 0.058 Uiso 1 1 calc R . .
C23 C 0.9749(4) 0.1932(3) 0.9408(2) 0.0350(10) Uani 1 1 d . . .
H23A H 0.9441 0.1218 0.9752 0.052 Uiso 1 1 calc R . .
H23B H 0.9554 0.2487 0.9720 0.052 Uiso 1 1 calc R . .
H23C H 1.0718 0.1852 0.9216 0.052 Uiso 1 1 calc R . .
C24 C 1.0904(4) 0.4324(4) 0.9034(2) 0.0392(10) Uani 1 1 d . . .
H24A H 1.1394 0.4868 0.9147 0.059 Uiso 1 1 calc R . .
H24B H 1.1459 0.3624 0.9071 0.059 Uiso 1 1 calc R . .
H24C H 1.0070 0.4198 0.9428 0.059 Uiso 1 1 calc R . .
C25 C 1.1610(4) 0.6625(3) 0.7851(3) 0.0330(9) Uani 1 1 d . . .
H25A H 1.2074 0.7088 0.7336 0.040 Uiso 1 1 calc R . .
H25B H 1.2297 0.6253 0.8182 0.040 Uiso 1 1 calc R . .
C26 C 1.0637(5) 0.7367(4) 0.8296(3) 0.0505(12) Uani 1 1 d . . .
H26A H 0.9965 0.7747 0.7965 0.076 Uiso 1 1 calc R . .
H26B H 1.1131 0.7918 0.8396 0.076 Uiso 1 1 calc R . .
H26C H 1.0188 0.6913 0.8811 0.076 Uiso 1 1 calc R . .
C27 C 0.9475(4) 0.8238(3) 0.3906(2) 0.0306(9) Uani 1 1 d . . .
H27A H 0.9484 0.8267 0.3335 0.037 Uiso 1 1 calc R . .
H27B H 1.0406 0.8295 0.3964 0.037 Uiso 1 1 calc R . .
C28 C 0.8588(5) 0.9235(3) 0.4117(3) 0.0431(11) Uani 1 1 d . . .
H28A H 0.7655 0.9162 0.4091 0.065 Uiso 1 1 calc R . .
H28B H 0.8897 0.9923 0.3731 0.065 Uiso 1 1 calc R . .
H28C H 0.8646 0.9254 0.4664 0.065 Uiso 1 1 calc R . .
C29 C 0.7549(4) 0.6765(3) 0.3538(2) 0.0337(9) Uani 1 1 d . . .
H29A H 0.7765 0.7509 0.3205 0.051 Uiso 1 1 calc R . .
H29B H 0.6573 0.6740 0.3697 0.051 Uiso 1 1 calc R . .
H29C H 0.7900 0.6221 0.3228 0.051 Uiso 1 1 calc R . .
C30 C 0.6109(4) 0.4523(3) 0.3988(2) 0.0342(9) Uani 1 1 d . . .
H30A H 0.5619 0.3964 0.3893 0.051 Uiso 1 1 calc R . .
H30B H 0.6906 0.4678 0.3566 0.051 Uiso 1 1 calc R . .
H30C H 0.5527 0.5206 0.3976 0.051 Uiso 1 1 calc R . .
C31 C 0.5423(4) 0.2247(3) 0.5194(2) 0.0298(9) Uani 1 1 d . . .
H31A H 0.4798 0.2622 0.4822 0.036 Uiso 1 1 calc R . .
H31B H 0.4883 0.1869 0.5714 0.036 Uiso 1 1 calc R . .
C32 C 0.6350(4) 0.1382(3) 0.4841(3) 0.0449(11) Uani 1 1 d . . .
H32A H 0.6836 0.1746 0.4306 0.067 Uiso 1 1 calc R . .
H32B H 0.5814 0.0818 0.4792 0.067 Uiso 1 1 calc R . .
H32C H 0.6993 0.1029 0.5197 0.067 Uiso 1 1 calc R . .
C1A C 0.5722(4) 0.4784(3) 0.8385(2) 0.0260(8) Uani 1 1 d . . .
C2A C 0.6364(4) 0.4705(3) 0.9053(2) 0.0267(9) Uani 1 1 d . . .
C3A C 0.6029(4) 0.3701(3) 0.9647(2) 0.0277(9) Uani 1 1 d . . .
C4A C 0.5155(4) 0.3152(3) 0.9353(2) 0.0281(9) Uani 1 1 d . . .
C5A C 0.4970(4) 0.3824(3) 0.8566(2) 0.0257(8) Uani 1 1 d . . .
C6A C 0.5795(4) 0.5714(3) 0.7622(2) 0.0371(10) Uani 1 1 d . . .
H6A1 H 0.5720 0.5421 0.7172 0.056 Uiso 1 1 calc R . .
H6A2 H 0.6654 0.6049 0.7508 0.056 Uiso 1 1 calc R . .
H6A3 H 0.5059 0.6278 0.7690 0.056 Uiso 1 1 calc R . .
C7A C 0.7200(4) 0.5572(3) 0.9116(3) 0.0386(10) Uani 1 1 d . . .
H7A1 H 0.6611 0.6200 0.9243 0.058 Uiso 1 1 calc R . .
H7A2 H 0.7806 0.5830 0.8601 0.058 Uiso 1 1 calc R . .
H7A3 H 0.7728 0.5250 0.9544 0.058 Uiso 1 1 calc R . .
C8A C 0.6446(4) 0.3327(4) 1.0457(2) 0.0410(11) Uani 1 1 d . . .
H8A1 H 0.7389 0.3466 1.0399 0.062 Uiso 1 1 calc R . .
H8A2 H 0.6335 0.2531 1.0682 0.062 Uiso 1 1 calc R . .
H8A3 H 0.5888 0.3738 1.0820 0.062 Uiso 1 1 calc R . .
C9A C 0.4512(4) 0.2086(3) 0.9802(3) 0.0404(10) Uani 1 1 d . . .
H9A1 H 0.3631 0.2253 1.0108 0.061 Uiso 1 1 calc R . .
H9A2 H 0.5083 0.1625 1.0173 0.061 Uiso 1 1 calc R . .
H9A3 H 0.4403 0.1686 0.9415 0.061 Uiso 1 1 calc R . .
C10A C 0.4158(4) 0.3590(3) 0.8023(2) 0.0362(10) Uani 1 1 d . . .
H10A H 0.3869 0.2833 0.8240 0.054 Uiso 1 1 calc R . .
H10B H 0.4702 0.3664 0.7484 0.054 Uiso 1 1 calc R . .
H10C H 0.3368 0.4119 0.7988 0.054 Uiso 1 1 calc R . .
Cl1A Cl 0.35250(16) 1.17892(12) 0.38357(9) 0.0732(4) Uani 1 1 d D . .
Cl2A Cl 0.16090(18) 1.06632(14) 0.34068(12) 0.0723(5) Uani 0.82 1 d PD A 1
C1AA C 0.3131(9) 1.1241(8) 0.3123(5) 0.098(3) Uani 0.82 1 d PD A 1
H1AA H 0.3819 1.0678 0.3020 0.117 Uiso 0.82 1 d PR A 1
H1AB H 0.3130 1.1816 0.2630 0.117 Uiso 0.82 1 d PR A 1
Cl2B Cl 0.2557(11) 1.1502(10) 0.2480(6) 0.110(3) Uiso 0.18 1 d PD A 2
C1AB C 0.383(2) 1.125(3) 0.3020(15) 0.050(9) Uiso 0.18 1 d PD A 2
H1AC H 0.3904 1.0455 0.3234 0.060 Uiso 0.18 1 d PR A 2
H1AD H 0.4665 1.1465 0.2681 0.060 Uiso 0.18 1 d PR A 2

loop_
_atom_site_aniso_label
_atom_site_aniso_U_11
_atom_site_aniso_U_22
_atom_site_aniso_U_33
_atom_site_aniso_U_23
_atom_site_aniso_U_13
_atom_site_aniso_U_12
Ru1 0.02231(17) 0.02242(16) 0.01836(16) -0.00530(12) -0.00357(12) 0.00058(11)
Ni1 0.0213(3) 0.0191(2) 0.0179(2) -0.00443(19) -0.0036(2) -0.00143(18)
P1 0.0562(8) 0.0440(7) 0.0401(7) 0.0085(6) -0.0152(6) -0.0245(6)
F1 0.061(2) 0.148(3) 0.060(2) 0.034(2) -0.0210(17) -0.035(2)
F2 0.061(2) 0.086(2) 0.066(2) 0.0349(17) -0.0042(16) -0.0319(17)
F3 0.079(3) 0.145(3) 0.088(3) 0.028(2) -0.047(2) -0.042(2)
F4 0.088(2) 0.0644(19) 0.0337(15) 0.0037(14) -0.0054(15) -0.0196(16)
F5 0.173(4) 0.057(2) 0.136(4) -0.028(2) -0.003(3) -0.041(2)
F6 0.129(3) 0.074(2) 0.069(2) -0.0255(18) 0.026(2) -0.042(2)
N1 0.0228(16) 0.0216(16) 0.0185(15) -0.0056(13) -0.0024(13) -0.0005(12)
N2 0.0215(16) 0.0243(16) 0.0212(16) -0.0094(13) -0.0023(13) -0.0027(12)
N3 0.0243(16) 0.0198(15) 0.0177(15) -0.0048(13) -0.0052(13) 0.0015(12)
N4 0.0241(17) 0.0207(16) 0.0176(15) -0.0026(13) -0.0036(13) -0.0019(12)
C1 0.023(2) 0.0216(19) 0.0218(19) -0.0082(16) -0.0015(16) 0.0010(15)
C2 0.026(2) 0.0240(19) 0.0204(19) -0.0051(16) -0.0011(16) 0.0037(15)
C3 0.023(2) 0.027(2) 0.0214(19) -0.0065(16) -0.0024(16) 0.0032(15)
C4 0.0197(19) 0.0254(19) 0.0197(19) -0.0085(16) -0.0040(15) 0.0028(15)
C5 0.0162(18) 0.029(2) 0.024(2) -0.0101(17) -0.0040(15) 0.0024(15)
C6 0.0194(19) 0.034(2) 0.025(2) -0.0123(17) -0.0037(16) -0.0009(16)
C7 0.020(2) 0.034(2) 0.030(2) -0.0145(18) -0.0051(17) 0.0006(16)
C8 0.0192(19) 0.027(2) 0.032(2) -0.0122(17) -0.0009(17) -0.0013(15)
C9 0.025(2) 0.025(2) 0.037(2) -0.0112(18) -0.0035(18) -0.0051(16)
C10 0.031(2) 0.0190(19) 0.031(2) -0.0026(17) -0.0026(18) -0.0033(16)
C11 0.022(2) 0.0198(19) 0.025(2) -0.0051(16) 0.0011(16) 0.0018(15)
C12 0.025(2) 0.025(2) 0.024(2) -0.0059(16) 0.0026(17) 0.0063(16)
C13 0.023(2) 0.029(2) 0.022(2) -0.0074(17) -0.0026(16) 0.0077(16)
C14 0.024(2) 0.0243(19) 0.0205(19) -0.0076(16) -0.0030(16) 0.0070(15)
C15 0.022(2) 0.0232(19) 0.0192(19) -0.0063(16) -0.0042(16) 0.0017(15)
C16 0.022(2) 0.029(2) 0.023(2) -0.0118(17) -0.0053(16) 0.0040(15)
C17 0.024(2) 0.031(2) 0.025(2) -0.0116(17) -0.0076(16) 0.0012(16)
C18 0.022(2) 0.027(2) 0.0214(19) -0.0093(16) -0.0031(16) 0.0004(15)
C19 0.027(2) 0.027(2) 0.024(2) -0.0079(17) -0.0017(17) -0.0078(16)
C20 0.029(2) 0.0184(19) 0.027(2) -0.0034(16) -0.0003(17) -0.0061(15)
C21 0.039(2) 0.027(2) 0.021(2) -0.0019(17) -0.0054(18) -0.0053(17)
C22 0.049(3) 0.024(2) 0.038(2) -0.0019(19) -0.003(2) -0.0017(19)
C23 0.039(2) 0.034(2) 0.032(2) -0.0012(19) -0.0140(19) -0.0035(18)
C24 0.042(3) 0.047(3) 0.032(2) -0.010(2) -0.013(2) -0.008(2)
C25 0.032(2) 0.034(2) 0.038(2) -0.0139(19) -0.0098(19) -0.0075(17)
C26 0.049(3) 0.044(3) 0.070(3) -0.031(3) -0.015(3) -0.005(2)
C27 0.035(2) 0.024(2) 0.026(2) 0.0000(17) -0.0011(18) 0.0005(17)
C28 0.060(3) 0.024(2) 0.039(3) -0.0038(19) -0.005(2) 0.003(2)
C29 0.041(3) 0.031(2) 0.024(2) 0.0002(18) -0.0071(19) -0.0006(18)
C30 0.036(2) 0.041(2) 0.029(2) -0.0119(19) -0.0106(19) 0.0010(18)
C31 0.031(2) 0.036(2) 0.027(2) -0.0101(18) -0.0099(18) -0.0053(17)
C32 0.045(3) 0.038(3) 0.061(3) -0.025(2) -0.009(2) -0.007(2)
C1A 0.025(2) 0.026(2) 0.024(2) -0.0069(17) -0.0026(17) 0.0054(16)
C2A 0.022(2) 0.027(2) 0.034(2) -0.0162(18) -0.0050(17) 0.0038(16)
C3A 0.026(2) 0.031(2) 0.025(2) -0.0109(17) -0.0020(17) 0.0057(16)
C4A 0.022(2) 0.032(2) 0.028(2) -0.0089(18) 0.0020(17) 0.0014(16)
C5A 0.023(2) 0.029(2) 0.025(2) -0.0084(17) -0.0034(16) 0.0016(16)
C6A 0.040(3) 0.030(2) 0.036(2) -0.0050(19) -0.006(2) 0.0062(18)
C7A 0.029(2) 0.043(3) 0.048(3) -0.021(2) -0.006(2) 0.0019(19)
C8A 0.045(3) 0.051(3) 0.027(2) -0.014(2) -0.009(2) 0.010(2)
C9A 0.040(3) 0.035(2) 0.042(3) -0.009(2) 0.005(2) -0.0097(19)
C10A 0.029(2) 0.043(2) 0.038(2) -0.015(2) -0.0084(19) 0.0033(18)
Cl1A 0.0956(11) 0.0719(9) 0.0562(8) -0.0023(7) -0.0257(8) -0.0342(8)
Cl2A 0.0707(12) 0.0642(11) 0.1022(15) -0.0444(11) -0.0368(11) 0.0074(9)
C1AA 0.161(10) 0.068(5) 0.072(6) -0.025(4) -0.010(6) -0.043(7)

loop_
_atom_type_symbol
_atom_type_description
_atom_type_scat_dispersion_real
_atom_type_scat_dispersion_imag
_atom_type_scat_source
C C 0.0033 0.0016 'International Tables Vol C Tables 4.2.6.8 and 6.1.1.4'
H H 0.0000 0.0000 'International Tables Vol C Tables 4.2.6.8 and 6.1.1.4'
N N 0.0061 0.0033 'International Tables Vol C Tables 4.2.6.8 and 6.1.1.4'
Ni Ni 0.3393 1.1124 'International Tables Vol C Tables 4.2.6.8 and 6.1.1.4'
Ru Ru -1.2594 0.8363 'International Tables Vol C Tables 4.2.6.8 and 6.1.1.4'
P P 0.1023 0.0942 'International Tables Vol C Tables 4.2.6.8 and 6.1.1.4'
F F 0.0171 0.0103 'International Tables Vol C Tables 4.2.6.8 and 6.1.1.4'
Cl Cl 0.1484 0.1585 'International Tables Vol C Tables 4.2.6.8 and 6.1.1.4'

loop_
_geom_angle_atom_site_label_1
_geom_angle_atom_site_label_2
_geom_angle_atom_site_label_3
_geom_angle
C4A Ru1 C3A 39.15(14)
C4A Ru1 C5A 39.00(14)
C3A Ru1 C5A 65.41(14)
C4A Ru1 C1A 65.07(14)
C3A Ru1 C1A 64.84(14)
C5A Ru1 C1A 38.92(14)
C4A Ru1 C2A 64.94(14)
C3A Ru1 C2A 38.44(14)
C5A Ru1 C2A 65.07(14)
C1A Ru1 C2A 38.61(14)
C4A Ru1 C4 165.50(13)
C3A Ru1 C4 131.03(13)
C5A Ru1 C4 155.25(13)
C1A Ru1 C4 124.35(14)
C2A Ru1 C4 114.38(13)
C4A Ru1 N1 153.66(13)
C3A Ru1 N1 166.45(13)
C5A Ru1 N1 122.06(12)
C1A Ru1 N1 112.86(12)
C2A Ru1 N1 131.33(13)
C4 Ru1 N1 37.90(11)
C4A Ru1 C1 122.10(14)
C3A Ru1 C1 154.15(14)
C5A Ru1 C1 112.18(13)
C1A Ru1 C1 130.88(13)
C2A Ru1 C1 166.51(14)
C4 Ru1 C1 62.05(13)
N1 Ru1 C1 37.53(12)
C4A Ru1 C2 111.79(14)
C3A Ru1 C2 122.28(13)
C5A Ru1 C2 129.91(14)
C1A Ru1 C2 165.93(14)
C2A Ru1 C2 154.29(14)
C4 Ru1 C2 61.94(13)
N1 Ru1 C2 63.29(12)
C1 Ru1 C2 37.70(13)
C4A Ru1 C3 129.58(14)
C3A Ru1 C3 112.72(13)
C5A Ru1 C3 164.42(13)
C1A Ru1 C3 155.98(14)
C2A Ru1 C3 124.03(13)
C4 Ru1 C3 37.50(13)
N1 Ru1 C3 63.42(12)
C1 Ru1 C3 62.13(13)
C2 Ru1 C3 36.56(13)
N3 Ni1 N2 97.25(12)
N3 Ni1 N4 83.01(12)
N2 Ni1 N4 179.20(12)
N3 Ni1 N1 179.35(12)
N2 Ni1 N1 83.08(12)
N4 Ni1 N1 96.65(12)
F5 P1 F1 88.9(3)
F5 P1 F6 179.5(3)
F1 P1 F6 90.7(2)
F5 P1 F3 90.9(3)
F1 P1 F3 179.4(2)
F6 P1 F3 89.5(2)
F5 P1 F4 90.7(2)
F1 P1 F4 89.84(17)
F6 P1 F4 89.46(17)
F3 P1 F4 90.71(18)
F5 P1 F2 89.8(2)
F1 P1 F2 90.05(17)
F6 P1 F2 90.01(19)
F3 P1 F2 89.41(18)
F4 P1 F2 179.5(2)
C1 N1 C4 105.9(3)
C1 N1 Ni1 140.0(2)
C4 N1 Ni1 114.1(2)
C1 N1 Ru1 71.75(18)
C4 N1 Ru1 70.96(18)
Ni1 N1 Ru1 121.01(13)
C5 N2 C8 105.6(3)
C5 N2 Ni1 115.2(2)
C8 N2 Ni1 139.0(3)
C11 N3 C14 106.3(3)
C11 N3 Ni1 139.4(2)
C14 N3 Ni1 114.3(2)
C18 N4 C15 106.1(3)
C18 N4 Ni1 139.9(2)
C15 N4 Ni1 113.9(2)
N1 C1 C20 127.9(3)
N1 C1 C2 109.3(3)
C20 C1 C2 122.8(3)
N1 C1 Ru1 70.73(18)
C20 C1 Ru1 122.8(2)
C2 C1 Ru1 72.4(2)
C3 C2 C1 108.1(3)
C3 C2 C21 126.5(3)
C1 C2 C21 125.0(3)
C3 C2 Ru1 72.7(2)
C1 C2 Ru1 69.91(19)
C21 C2 Ru1 127.7(3)
C2 C3 C4 106.4(3)
C2 C3 C23 123.2(3)
C4 C3 C23 130.0(3)
C2 C3 Ru1 70.7(2)
C4 C3 Ru1 68.44(19)
C23 C3 Ru1 130.8(3)
N1 C4 C5 112.3(3)
N1 C4 C3 110.2(3)
C5 C4 C3 137.3(3)
N1 C4 Ru1 71.14(18)
C5 C4 Ru1 117.3(2)
C3 C4 Ru1 74.1(2)
N2 C5 C4 115.1(3)
N2 C5 C6 111.7(3)
C4 C5 C6 133.1(3)
C7 C6 C5 105.9(3)
C7 C6 C24 125.2(3)
C5 C6 C24 128.8(3)
C6 C7 C8 107.7(3)
C6 C7 C25 126.2(3)
C8 C7 C25 125.9(3)
C9 C8 N2 128.7(3)
C9 C8 C7 122.1(3)
N2 C8 C7 109.1(3)
C8 C9 C10 133.4(4)
C8 C9 H9 113.3
C10 C9 H9 113.3
C11 C10 C9 131.9(4)
C11 C10 H10 114.0
C9 C10 H10 114.0
C10 C11 N3 129.9(3)
C10 C11 C12 121.1(3)
N3 C11 C12 109.0(3)
C13 C12 C11 108.1(3)
C13 C12 C27 127.4(3)
C11 C12 C27 124.5(3)
C12 C13 C14 105.9(3)
C12 C13 C29 125.3(3)
C14 C13 C29 128.7(3)
N3 C14 C15 114.6(3)
N3 C14 C13 110.7(3)
C15 C14 C13 134.7(3)
C14 C15 N4 114.2(3)
C14 C15 C16 135.8(3)
N4 C15 C16 110.0(3)
C17 C16 C15 106.0(3)
C17 C16 C30 124.0(3)
C15 C16 C30 130.0(3)
C16 C17 C18 107.6(3)
C16 C17 C31 126.9(3)
C18 C17 C31 125.4(3)
N4 C18 C19 129.6(3)
N4 C18 C17 110.3(3)
C19 C18 C17 120.0(3)
C20 C19 C18 133.4(3)
C20 C19 H19 113.3
C18 C19 H19 113.3
C19 C20 C1 132.3(3)
C19 C20 H20 113.9
C1 C20 H20 113.9
C2 C21 C22 111.5(3)
C2 C21 H21A 109.3
C22 C21 H21A 109.3
C2 C21 H21B 109.3
C22 C21 H21B 109.3
H21A C21 H21B 108.0
C21 C22 H22A 109.5
C21 C22 H22B 109.5
H22A C22 H22B 109.5
C21 C22 H22C 109.5
H22A C22 H22C 109.5
H22B C22 H22C 109.5
C3 C23 H23A 109.5
C3 C23 H23B 109.5
H23A C23 H23B 109.5
C3 C23 H23C 109.5
H23A C23 H23C 109.5
H23B C23 H23C 109.5
C6 C24 H24A 109.5
C6 C24 H24B 109.5
H24A C24 H24B 109.5
C6 C24 H24C 109.5
H24A C24 H24C 109.5
H24B C24 H24C 109.5
C7 C25 C26 111.6(3)
C7 C25 H25A 109.3
C26 C25 H25A 109.3
C7 C25 H25B 109.3
C26 C25 H25B 109.3
H25A C25 H25B 108.0
C25 C26 H26A 109.5
C25 C26 H26B 109.5
H26A C26 H26B 109.5
C25 C26 H26C 109.5
H26A C26 H26C 109.5
H26B C26 H26C 109.5
C12 C27 C28 112.7(3)
C12 C27 H27A 109.1
C28 C27 H27A 109.1
C12 C27 H27B 109.1
C28 C27 H27B 109.1
H27A C27 H27B 107.8
C27 C28 H28A 109.5
C27 C28 H28B 109.5
H28A C28 H28B 109.5
C27 C28 H28C 109.5
H28A C28 H28C 109.5
H28B C28 H28C 109.5
C13 C29 H29A 109.5
C13 C29 H29B 109.5
H29A C29 H29B 109.5
C13 C29 H29C 109.5
H29A C29 H29C 109.5
H29B C29 H29C 109.5
C16 C30 H30A 109.5
C16 C30 H30B 109.5
H30A C30 H30B 109.5
C16 C30 H30C 109.5
H30A C30 H30C 109.5
H30B C30 H30C 109.5
C17 C31 C32 112.0(3)
C17 C31 H31A 109.2
C32 C31 H31A 109.2
C17 C31 H31B 109.2
C32 C31 H31B 109.2
H31A C31 H31B 107.9
C31 C32 H32A 109.5
C31 C32 H32B 109.5
H32A C32 H32B 109.5
C31 C32 H32C 109.5
H32A C32 H32C 109.5
H32B C32 H32C 109.5
C2A C1A C5A 108.3(3)
C2A C1A C6A 126.5(4)
C5A C1A C6A 125.3(3)
C2A C1A Ru1 71.01(19)
C5A C1A Ru1 70.3(2)
C6A C1A Ru1 125.0(3)
C3A C2A C1A 108.2(3)
C3A C2A C7A 126.8(3)
C1A C2A C7A 124.9(4)
C3A C2A Ru1 70.2(2)
C1A C2A Ru1 70.4(2)
C7A C2A Ru1 126.9(3)
C2A C3A C4A 108.1(3)
C2A C3A C8A 125.3(4)
C4A C3A C8A 126.4(4)
C2A C3A Ru1 71.4(2)
C4A C3A Ru1 70.4(2)
C8A C3A Ru1 126.9(3)
C5A C4A C3A 107.8(3)
C5A C4A C9A 126.1(4)
C3A C4A C9A 126.1(4)
C5A C4A Ru1 70.6(2)
C3A C4A Ru1 70.5(2)
C9A C4A Ru1 126.0(3)
C1A C5A C4A 107.6(3)
C1A C5A C10A 125.1(3)
C4A C5A C10A 127.3(3)
C1A C5A Ru1 70.8(2)
C4A C5A Ru1 70.4(2)
C10A C5A Ru1 124.1(3)
C1A C6A H6A1 109.5
C1A C6A H6A2 109.5
H6A1 C6A H6A2 109.5
C1A C6A H6A3 109.5
H6A1 C6A H6A3 109.5
H6A2 C6A H6A3 109.5
C2A C7A H7A1 109.5
C2A C7A H7A2 109.5
H7A1 C7A H7A2 109.5
C2A C7A H7A3 109.5
H7A1 C7A H7A3 109.5
H7A2 C7A H7A3 109.5
C3A C8A H8A1 109.5
C3A C8A H8A2 109.5
H8A1 C8A H8A2 109.5
C3A C8A H8A3 109.5
H8A1 C8A H8A3 109.5
H8A2 C8A H8A3 109.5
C4A C9A H9A1 109.5
C4A C9A H9A2 109.5
H9A1 C9A H9A2 109.5
C4A C9A H9A3 109.5
H9A1 C9A H9A3 109.5
H9A2 C9A H9A3 109.5
C5A C10A H10A 109.5
C5A C10A H10B 109.5
H10A C10A H10B 109.5
C5A C10A H10C 109.5
H10A C10A H10C 109.5
H10B C10A H10C 109.5
Cl2A C1AA Cl1A 113.7(5)
Cl2A C1AA H1AA 108.6
Cl1A C1AA H1AA 108.5
Cl2A C1AA H1AB 109.2
Cl1A C1AA H1AB 108.7
H1AA C1AA H1AB 107.9
Cl2A C1AA H1AC 102.7
Cl2B C1AB Cl1A 115.0(9)
Cl1A C1AB H1AB 100.8
H1AA C1AB H1AB 112.1
Cl2B C1AB H1AC 105.3
Cl1A C1AB H1AC 105.9
Cl2B C1AB H1AD 111.6
Cl1A C1AB H1AD 110.6
H1AA C1AB H1AD 103.6
H1AC C1AB H1AD 108.0

loop_
_geom_bond_atom_site_label_1
_geom_bond_atom_site_label_2
_geom_bond_distance
Ru1 C4A 2.153(4)
Ru1 C3A 2.154(4)
Ru1 C5A 2.155(4)
Ru1 C1A 2.161(3)
Ru1 C2A 2.169(3)
Ru1 C4 2.186(3)
Ru1 N1 2.189(3)
Ru1 C1 2.202(3)
Ru1 C2 2.235(3)
Ru1 C3 2.260(3)
Ni1 N3 1.912(3)
Ni1 N2 1.916(3)
Ni1 N4 1.916(3)
Ni1 N1 1.930(3)
P1 F5 1.561(4)
P1 F1 1.568(3)
P1 F6 1.576(3)
P1 F3 1.582(3)
P1 F4 1.588(3)
P1 F2 1.600(3)
N1 C1 1.412(4)
N1 C4 1.421(4)
N2 C5 1.369(4)
N2 C8 1.395(5)
N3 C11 1.376(4)
N3 C14 1.385(4)
N4 C18 1.358(5)
N4 C15 1.394(4)
C1 C20 1.414(5)
C1 C2 1.434(5)
C2 C3 1.410(5)
C2 C21 1.506(5)
C3 C4 1.431(5)
C3 C23 1.504(5)
C4 C5 1.426(5)
C5 C6 1.437(5)
C6 C7 1.369(5)
C6 C24 1.504(5)
C7 C8 1.450(5)
C7 C25 1.503(5)
C8 C9 1.375(5)
C9 C10 1.390(5)
C9 H9 0.9500
C10 C11 1.376(5)
C10 H10 0.9500
C11 C12 1.468(5)
C12 C13 1.356(5)
C12 C27 1.502(5)
C13 C14 1.455(5)
C13 C29 1.498(5)
C14 C15 1.389(5)
C15 C16 1.448(5)
C16 C17 1.363(5)
C16 C30 1.507(5)
C17 C18 1.443(5)
C17 C31 1.507(5)
C18 C19 1.415(5)
C19 C20 1.350(5)
C19 H19 0.9500
C20 H20 0.9500
C21 C22 1.525(5)
C21 H21A 0.9900
C21 H21B 0.9900
C22 H22A 0.9800
C22 H22B 0.9800
C22 H22C 0.9800
C23 H23A 0.9800
C23 H23B 0.9800
C23 H23C 0.9800
C24 H24A 0.9800
C24 H24B 0.9800
C24 H24C 0.9800
C25 C26 1.525(6)
C25 H25A 0.9900
C25 H25B 0.9900
C26 H26A 0.9800
C26 H26B 0.9800
C26 H26C 0.9800
C27 C28 1.539(5)
C27 H27A 0.9900
C27 H27B 0.9900
C28 H28A 0.9800
C28 H28B 0.9800
C28 H28C 0.9800
C29 H29A 0.9800
C29 H29B 0.9800
C29 H29C 0.9800
C30 H30A 0.9800
C30 H30B 0.9800
C30 H30C 0.9800
C31 C32 1.531(5)
C31 H31A 0.9900
C31 H31B 0.9900
C32 H32A 0.9800
C32 H32B 0.9800
C32 H32C 0.9800
C1A C2A 1.432(5)
C1A C5A 1.438(5)
C1A C6A 1.507(5)
C2A C3A 1.423(5)
C2A C7A 1.507(5)
C3A C4A 1.443(5)
C3A C8A 1.499(5)
C4A C5A 1.438(5)
C4A C9A 1.507(5)
C5A C10A 1.493(5)
C6A H6A1 0.9800
C6A H6A2 0.9800
C6A H6A3 0.9800
C7A H7A1 0.9800
C7A H7A2 0.9800
C7A H7A3 0.9800
C8A H8A1 0.9800
C8A H8A2 0.9800
C8A H8A3 0.9800
C9A H9A1 0.9800
C9A H9A2 0.9800
C9A H9A3 0.9800
C10A H10A 0.9800
C10A H10B 0.9800
C10A H10C 0.9800
Cl1A C1AB 1.711(9)
Cl1A C1AA 1.721(6)
Cl2A C1AA 1.719(7)
C1AA H1AA 0.9601
C1AA H1AB 0.9600
C1AA H1AC 1.1831
Cl2B C1AB 1.707(10)
Cl2B H1AA 1.8023
Cl2B H1AB 0.8649
C1AB H1AA 0.7149
C1AB H1AB 1.1348
C1AB H1AC 0.9599
C1AB H1AD 0.9600

loop_
_geom_torsion_atom_site_label_1
_geom_torsion_atom_site_label_2
_geom_torsion_atom_site_label_3
_geom_torsion_atom_site_label_4
_geom_torsion
N2 Ni1 N1 C1 177.6(4)
N4 Ni1 N1 C1 -1.6(4)
N2 Ni1 N1 C4 -2.3(2)
N4 Ni1 N1 C4 178.4(2)
N2 Ni1 N1 Ru1 79.18(16)
N4 Ni1 N1 Ru1 -100.06(16)
C4A Ru1 N1 C1 -48.4(3)
C3A Ru1 N1 C1 154.6(5)
C5A Ru1 N1 C1 -85.2(2)
C1A Ru1 N1 C1 -128.1(2)
C2A Ru1 N1 C1 -168.8(2)
C4 Ru1 N1 C1 114.8(3)
C2 Ru1 N1 C1 37.0(2)
C3 Ru1 N1 C1 78.1(2)
C4A Ru1 N1 C4 -163.3(3)
C3A Ru1 N1 C4 39.8(6)
C5A Ru1 N1 C4 160.01(19)
C1A Ru1 N1 C4 117.1(2)
C2A Ru1 N1 C4 76.4(2)
C1 Ru1 N1 C4 -114.8(3)
C2 Ru1 N1 C4 -77.8(2)
C3 Ru1 N1 C4 -36.74(19)
C4A Ru1 N1 Ni1 89.5(3)
C3A Ru1 N1 Ni1 -67.5(6)
C5A Ru1 N1 Ni1 52.7(2)
C1A Ru1 N1 Ni1 9.8(2)
C2A Ru1 N1 Ni1 -30.9(2)
C4 Ru1 N1 Ni1 -107.3(2)
C1 Ru1 N1 Ni1 137.9(3)
C2 Ru1 N1 Ni1 174.9(2)
C3 Ru1 N1 Ni1 -144.0(2)
N3 Ni1 N2 C5 179.8(2)
N1 Ni1 N2 C5 0.4(2)
N3 Ni1 N2 C8 5.1(4)
N1 Ni1 N2 C8 -174.3(4)
N2 Ni1 N3 C11 2.3(4)
N4 Ni1 N3 C11 -178.4(4)
N2 Ni1 N3 C14 -179.9(2)
N4 Ni1 N3 C14 -0.6(2)
N3 Ni1 N4 C18 177.9(4)
N1 Ni1 N4 C18 -2.7(4)
N3 Ni1 N4 C15 1.0(2)
N1 Ni1 N4 C15 -179.6(2)
C4 N1 C1 C20 -179.7(3)
Ni1 N1 C1 C20 0.3(6)
Ru1 N1 C1 C20 117.1(4)
C4 N1 C1 C2 0.7(4)
Ni1 N1 C1 C2 -179.3(3)
Ru1 N1 C1 C2 -62.5(2)
C4 N1 C1 Ru1 63.2(2)
Ni1 N1 C1 Ru1 -116.8(3)
C4A Ru1 C1 N1 156.92(19)
C3A Ru1 C1 N1 -166.7(3)
C5A Ru1 C1 N1 114.2(2)
C1A Ru1 C1 N1 73.5(2)
C2A Ru1 C1 N1 38.8(6)
C4 Ru1 C1 N1 -39.15(18)
C2 Ru1 C1 N1 -118.5(3)
C3 Ru1 C1 N1 -81.8(2)
C4A Ru1 C1 C20 33.6(3)
C3A Ru1 C1 C20 70.0(4)
C5A Ru1 C1 C20 -9.1(3)
C1A Ru1 C1 C20 -49.8(4)
C2A Ru1 C1 C20 -84.5(6)
C4 Ru1 C1 C20 -162.5(3)
N1 Ru1 C1 C20 -123.3(4)
C2 Ru1 C1 C20 118.1(4)
C3 Ru1 C1 C20 154.9(3)
C4A Ru1 C1 C2 -84.5(2)
C3A Ru1 C1 C2 -48.1(4)
C5A Ru1 C1 C2 -127.2(2)
C1A Ru1 C1 C2 -167.9(2)
C2A Ru1 C1 C2 157.3(5)
C4 Ru1 C1 C2 79.4(2)
N1 Ru1 C1 C2 118.5(3)
C3 Ru1 C1 C2 36.7(2)
N1 C1 C2 C3 -1.6(4)
C20 C1 C2 C3 178.7(3)
Ru1 C1 C2 C3 -63.1(2)
N1 C1 C2 C21 -175.9(3)
C20 C1 C2 C21 4.5(5)
Ru1 C1 C2 C21 122.7(3)
N1 C1 C2 Ru1 61.5(2)
C20 C1 C2 Ru1 -118.2(3)
C4A Ru1 C2 C3 -127.8(2)
C3A Ru1 C2 C3 -85.1(2)
C5A Ru1 C2 C3 -168.6(2)
C1A Ru1 C2 C3 158.0(5)
C2A Ru1 C2 C3 -50.6(4)
C4 Ru1 C2 C3 37.8(2)
N1 Ru1 C2 C3 80.7(2)
C1 Ru1 C2 C3 117.5(3)
C4A Ru1 C2 C1 114.7(2)
C3A Ru1 C2 C1 157.4(2)
C5A Ru1 C2 C1 73.9(3)
C1A Ru1 C2 C1 40.5(6)
C2A Ru1 C2 C1 -168.0(3)
C4 Ru1 C2 C1 -79.7(2)
N1 Ru1 C2 C1 -36.8(2)
C3 Ru1 C2 C1 -117.5(3)
C4A Ru1 C2 C21 -4.6(4)
C3A Ru1 C2 C21 38.1(4)
C5A Ru1 C2 C21 -45.4(4)
C1A Ru1 C2 C21 -78.8(7)
C2A Ru1 C2 C21 72.6(5)
C4 Ru1 C2 C21 161.0(4)
N1 Ru1 C2 C21 -156.1(4)
C1 Ru1 C2 C21 -119.3(4)
C3 Ru1 C2 C21 123.2(4)
C1 C2 C3 C4 1.9(4)
C21 C2 C3 C4 176.0(3)
Ru1 C2 C3 C4 -59.4(2)
C1 C2 C3 C23 -172.0(3)
C21 C2 C3 C23 2.2(6)
Ru1 C2 C3 C23 126.7(4)
C1 C2 C3 Ru1 61.3(2)
C21 C2 C3 Ru1 -124.6(4)
C4A Ru1 C3 C2 72.2(3)
C3A Ru1 C3 C2 114.0(2)
C5A Ru1 C3 C2 34.3(6)
C1A Ru1 C3 C2 -167.1(3)
C2A Ru1 C3 C2 156.2(2)
C4 Ru1 C3 C2 -117.4(3)
N1 Ru1 C3 C2 -80.3(2)
C1 Ru1 C3 C2 -37.9(2)
C4A Ru1 C3 C4 -170.4(2)
C3A Ru1 C3 C4 -128.6(2)
C5A Ru1 C3 C4 151.7(4)
C1A Ru1 C3 C4 -49.7(4)
C2A Ru1 C3 C4 -86.5(2)
N1 Ru1 C3 C4 37.13(19)
C1 Ru1 C3 C4 79.5(2)
C2 Ru1 C3 C4 117.4(3)
C4A Ru1 C3 C23 -45.6(4)
C3A Ru1 C3 C23 -3.7(4)
C5A Ru1 C3 C23 -83.4(6)
C1A Ru1 C3 C23 75.2(5)
C2A Ru1 C3 C23 38.4(4)
C4 Ru1 C3 C23 124.9(4)
N1 Ru1 C3 C23 162.0(4)
C1 Ru1 C3 C23 -155.6(4)
C2 Ru1 C3 C23 -117.7(4)
C1 N1 C4 C5 -176.2(3)
Ni1 N1 C4 C5 3.7(4)
Ru1 N1 C4 C5 -112.5(3)
C1 N1 C4 C3 0.5(4)
Ni1 N1 C4 C3 -179.5(2)
Ru1 N1 C4 C3 64.2(2)
C1 N1 C4 Ru1 -63.7(2)
Ni1 N1 C4 Ru1 116.27(17)
C2 C3 C4 N1 -1.5(4)
C23 C3 C4 N1 171.8(3)
Ru1 C3 C4 N1 -62.4(2)
C2 C3 C4 C5 174.1(4)
C23 C3 C4 C5 -12.6(7)
Ru1 C3 C4 C5 113.2(4)
C2 C3 C4 Ru1 60.9(2)
C23 C3 C4 Ru1 -125.8(4)
C4A Ru1 C4 N1 149.3(5)
C3A Ru1 C4 N1 -168.53(18)
C5A Ru1 C4 N1 -43.8(4)
C1A Ru1 C4 N1 -83.6(2)
C2A Ru1 C4 N1 -126.74(19)
C1 Ru1 C4 N1 38.75(18)
C2 Ru1 C4 N1 81.7(2)
C3 Ru1 C4 N1 118.5(3)
C4A Ru1 C4 C5 -104.7(6)
C3A Ru1 C4 C5 -62.5(3)
C5A Ru1 C4 C5 62.2(4)
C1A Ru1 C4 C5 22.4(3)
C2A Ru1 C4 C5 -20.7(3)
N1 Ru1 C4 C5 106.0(3)
C1 Ru1 C4 C5 144.8(3)
C2 Ru1 C4 C5 -172.3(3)
C3 Ru1 C4 C5 -135.5(4)
C4A Ru1 C4 C3 30.8(6)
C3A Ru1 C4 C3 73.0(3)
C5A Ru1 C4 C3 -162.3(3)
C1A Ru1 C4 C3 157.9(2)
C2A Ru1 C4 C3 114.7(2)
N1 Ru1 C4 C3 -118.5(3)
C1 Ru1 C4 C3 -79.8(2)
C2 Ru1 C4 C3 -36.8(2)
C8 N2 C5 C4 178.1(3)
Ni1 N2 C5 C4 1.7(4)
C8 N2 C5 C6 0.8(4)
Ni1 N2 C5 C6 -175.6(2)
N1 C4 C5 N2 -3.5(4)
C3 C4 C5 N2 -179.0(4)
Ru1 C4 C5 N2 -83.0(3)
N1 C4 C5 C6 173.0(3)
C3 C4 C5 C6 -2.5(7)
Ru1 C4 C5 C6 93.5(4)
N2 C5 C6 C7 -0.9(4)
C4 C5 C6 C7 -177.5(4)
N2 C5 C6 C24 176.1(4)
C4 C5 C6 C24 -0.5(7)
C5 C6 C7 C8 0.6(4)
C24 C6 C7 C8 -176.5(3)
C5 C6 C7 C25 176.3(3)
C24 C6 C7 C25 -0.8(6)
C5 N2 C8 C9 178.1(4)
Ni1 N2 C8 C9 -6.9(6)
C5 N2 C8 C7 -0.5(4)
Ni1 N2 C8 C7 174.6(3)
C6 C7 C8 C9 -178.7(3)
C25 C7 C8 C9 5.5(6)
C6 C7 C8 N2 -0.1(4)
C25 C7 C8 N2 -175.8(3)
N2 C8 C9 C10 0.1(7)
C7 C8 C9 C10 178.5(4)
C8 C9 C10 C11 4.2(7)
C9 C10 C11 N3 -0.4(7)
C9 C10 C11 C12 176.9(4)
C14 N3 C11 C10 177.4(4)
Ni1 N3 C11 C10 -4.6(6)
C14 N3 C11 C12 -0.1(4)
Ni1 N3 C11 C12 177.8(3)
C10 C11 C12 C13 -176.8(3)
N3 C11 C12 C13 1.0(4)
C10 C11 C12 C27 1.2(5)
N3 C11 C12 C27 179.0(3)
C11 C12 C13 C14 -1.4(4)
C27 C12 C13 C14 -179.3(3)
C11 C12 C13 C29 177.2(3)
C27 C12 C13 C29 -0.8(6)
C11 N3 C14 C15 178.7(3)
Ni1 N3 C14 C15 0.2(4)
C11 N3 C14 C13 -0.7(4)
Ni1 N3 C14 C13 -179.2(2)
C12 C13 C14 N3 1.3(4)
C29 C13 C14 N3 -177.1(3)
C12 C13 C14 C15 -177.9(4)
C29 C13 C14 C15 3.7(7)
N3 C14 C15 N4 0.6(4)
C13 C14 C15 N4 179.8(4)
N3 C14 C15 C16 -177.7(4)
C13 C14 C15 C16 1.5(7)
C18 N4 C15 C14 -179.1(3)
Ni1 N4 C15 C14 -1.1(4)
C18 N4 C15 C16 -0.3(4)
Ni1 N4 C15 C16 177.6(2)
C14 C15 C16 C17 178.2(4)
N4 C15 C16 C17 -0.1(4)
C14 C15 C16 C30 -1.3(7)
N4 C15 C16 C30 -179.6(3)
C15 C16 C17 C18 0.5(4)
C30 C16 C17 C18 -179.9(3)
C15 C16 C17 C31 -176.3(3)
C30 C16 C17 C31 3.2(6)
C15 N4 C18 C19 -176.9(4)
Ni1 N4 C18 C19 6.0(6)
C15 N4 C18 C17 0.7(4)
Ni1 N4 C18 C17 -176.4(3)
C16 C17 C18 N4 -0.8(4)
C31 C17 C18 N4 176.2(3)
C16 C17 C18 C19 177.1(3)
C31 C17 C18 C19 -6.0(5)
N4 C18 C19 C20 -2.7(7)
C17 C18 C19 C20 179.9(4)
C18 C19 C20 C1 -3.1(7)
N1 C1 C20 C19 3.9(7)
C2 C1 C20 C19 -176.6(4)
Ru1 C1 C20 C19 94.2(5)
C3 C2 C21 C22 -88.4(4)
C1 C2 C21 C22 84.8(4)
Ru1 C2 C21 C22 175.5(3)
C6 C7 C25 C26 -84.7(5)
C8 C7 C25 C26 90.3(5)
C13 C12 C27 C28 93.8(5)
C11 C12 C27 C28 -83.9(4)
C16 C17 C31 C32 91.6(5)
C18 C17 C31 C32 -84.8(5)
C4A Ru1 C1A C2A 80.4(2)
C3A Ru1 C1A C2A 37.0(2)
C5A Ru1 C1A C2A 118.4(3)
C4 Ru1 C1A C2A -86.9(2)
N1 Ru1 C1A C2A -128.4(2)
C1 Ru1 C1A C2A -167.7(2)
C2 Ru1 C1A C2A 160.6(5)
C3 Ru1 C1A C2A -52.7(4)
C4A Ru1 C1A C5A -38.0(2)
C3A Ru1 C1A C5A -81.4(2)
C2A Ru1 C1A C5A -118.4(3)
C4 Ru1 C1A C5A 154.7(2)
N1 Ru1 C1A C5A 113.3(2)
C1 Ru1 C1A C5A 73.9(3)
C2 Ru1 C1A C5A 42.2(6)
C3 Ru1 C1A C5A -171.0(3)
C4A Ru1 C1A C6A -157.8(4)
C3A Ru1 C1A C6A 158.8(4)
C5A Ru1 C1A C6A -119.9(4)
C2A Ru1 C1A C6A 121.8(4)
C4 Ru1 C1A C6A 34.9(4)
N1 Ru1 C1A C6A -6.6(4)
C1 Ru1 C1A C6A -45.9(4)
C2 Ru1 C1A C6A -77.7(7)
C3 Ru1 C1A C6A 69.1(5)
C5A C1A C2A C3A 0.5(4)
C6A C1A C2A C3A 179.7(3)
Ru1 C1A C2A C3A -60.2(2)
C5A C1A C2A C7A -177.3(3)
C6A C1A C2A C7A 2.0(6)
Ru1 C1A C2A C7A 122.0(4)
C5A C1A C2A Ru1 60.7(2)
C6A C1A C2A Ru1 -120.0(4)
C4A Ru1 C2A C3A 38.0(2)
C5A Ru1 C2A C3A 81.2(2)
C1A Ru1 C2A C3A 118.8(3)
C4 Ru1 C2A C3A -126.0(2)
N1 Ru1 C2A C3A -167.01(19)
C1 Ru1 C2A C3A 162.4(5)
C2 Ru1 C2A C3A -50.5(4)
C3 Ru1 C2A C3A -84.2(2)
C4A Ru1 C2A C1A -80.8(2)
C3A Ru1 C2A C1A -118.8(3)
C5A Ru1 C2A C1A -37.6(2)
C4 Ru1 C2A C1A 115.2(2)
N1 Ru1 C2A C1A 74.2(3)
C1 Ru1 C2A C1A 43.7(7)
C2 Ru1 C2A C1A -169.3(3)
C3 Ru1 C2A C1A 157.0(2)
C4A Ru1 C2A C7A 159.8(4)
C3A Ru1 C2A C7A 121.8(4)
C5A Ru1 C2A C7A -157.0(4)
C1A Ru1 C2A C7A -119.5(4)
C4 Ru1 C2A C7A -4.3(4)
N1 Ru1 C2A C7A -45.3(4)
C1 Ru1 C2A C7A -75.8(7)
C2 Ru1 C2A C7A 71.3(5)
C3 Ru1 C2A C7A 37.6(4)
C1A C2A C3A C4A -0.8(4)
C7A C2A C3A C4A 177.0(3)
Ru1 C2A C3A C4A -61.1(2)
C1A C2A C3A C8A -177.1(3)
C7A C2A C3A C8A 0.6(6)
Ru1 C2A C3A C8A 122.5(4)
C1A C2A C3A Ru1 60.4(2)
C7A C2A C3A Ru1 -121.9(4)
C4A Ru1 C3A C2A -117.9(3)
C5A Ru1 C3A C2A -80.3(2)
C1A Ru1 C3A C2A -37.2(2)
C4 Ru1 C3A C2A 77.5(3)
N1 Ru1 C3A C2A 46.1(6)
C1 Ru1 C3A C2A -170.7(3)
C2 Ru1 C3A C2A 156.7(2)
C3 Ru1 C3A C2A 116.6(2)
C5A Ru1 C3A C4A 37.7(2)
C1A Ru1 C3A C4A 80.8(2)
C2A Ru1 C3A C4A 117.9(3)
C4 Ru1 C3A C4A -164.6(2)
N1 Ru1 C3A C4A 164.0(4)
C1 Ru1 C3A C4A -52.8(4)
C2 Ru1 C3A C4A -85.4(2)
C3 Ru1 C3A C4A -125.4(2)
C4A Ru1 C3A C8A 121.4(4)
C5A Ru1 C3A C8A 159.1(4)
C1A Ru1 C3A C8A -157.8(4)
C2A Ru1 C3A C8A -120.7(5)
C4 Ru1 C3A C8A -43.2(4)
N1 Ru1 C3A C8A -74.6(7)
C1 Ru1 C3A C8A 68.6(5)
C2 Ru1 C3A C8A 36.0(4)
C3 Ru1 C3A C8A -4.0(4)
C2A C3A C4A C5A 0.8(4)
C8A C3A C4A C5A 177.0(3)
Ru1 C3A C4A C5A -61.0(2)
C2A C3A C4A C9A -177.3(4)
C8A C3A C4A C9A -1.0(6)
Ru1 C3A C4A C9A 120.9(4)
C2A C3A C4A Ru1 61.8(2)
C8A C3A C4A Ru1 -122.0(4)
C3A Ru1 C4A C5A 118.0(3)
C1A Ru1 C4A C5A 37.9(2)
C2A Ru1 C4A C5A 80.7(2)
C4 Ru1 C4A C5A 171.4(5)
N1 Ru1 C4A C5A -53.6(4)
C1 Ru1 C4A C5A -86.2(2)
C2 Ru1 C4A C5A -127.2(2)
C3 Ru1 C4A C5A -164.8(2)
C5A Ru1 C4A C3A -118.0(3)
C1A Ru1 C4A C3A -80.1(2)
C2A Ru1 C4A C3A -37.3(2)
C4 Ru1 C4A C3A 53.4(6)
N1 Ru1 C4A C3A -171.6(2)
C1 Ru1 C4A C3A 155.8(2)
C2 Ru1 C4A C3A 114.8(2)
C3 Ru1 C4A C3A 77.2(3)
C3A Ru1 C4A C9A -121.0(4)
C5A Ru1 C4A C9A 121.0(4)
C1A Ru1 C4A C9A 158.9(4)
C2A Ru1 C4A C9A -158.3(4)
C4 Ru1 C4A C9A -67.6(7)
N1 Ru1 C4A C9A 67.4(5)
C1 Ru1 C4A C9A 34.8(4)
C2 Ru1 C4A C9A -6.1(4)
C3 Ru1 C4A C9A -43.8(4)
C2A C1A C5A C4A 0.0(4)
C6A C1A C5A C4A -179.3(3)
Ru1 C1A C5A C4A 61.2(2)
C2A C1A C5A C10A -179.9(3)
C6A C1A C5A C10A 0.8(6)
Ru1 C1A C5A C10A -118.7(4)
C2A C1A C5A Ru1 -61.2(2)
C6A C1A C5A Ru1 119.5(4)
C3A C4A C5A C1A -0.5(4)
C9A C4A C5A C1A 177.6(3)
Ru1 C4A C5A C1A -61.4(2)
C3A C4A C5A C10A 179.4(3)
C9A C4A C5A C10A -2.5(6)
Ru1 C4A C5A C10A 118.5(4)
C3A C4A C5A Ru1 60.9(2)
C9A C4A C5A Ru1 -121.0(4)
C4A Ru1 C5A C1A 117.6(3)
C3A Ru1 C5A C1A 79.8(2)
C2A Ru1 C5A C1A 37.3(2)
C4 Ru1 C5A C1A -57.3(4)
N1 Ru1 C5A C1A -87.4(2)
C1 Ru1 C5A C1A -128.3(2)
C2 Ru1 C5A C1A -167.7(2)
C3 Ru1 C5A C1A 166.3(4)
C3A Ru1 C5A C4A -37.8(2)
C1A Ru1 C5A C4A -117.6(3)
C2A Ru1 C5A C4A -80.3(2)
C4 Ru1 C5A C4A -174.8(3)
N1 Ru1 C5A C4A 155.06(19)
C1 Ru1 C5A C4A 114.1(2)
C2 Ru1 C5A C4A 74.7(3)
C3 Ru1 C5A C4A 48.8(6)
C4A Ru1 C5A C10A -122.5(4)
C3A Ru1 C5A C10A -160.3(4)
C1A Ru1 C5A C10A 120.0(4)
C2A Ru1 C5A C10A 157.2(4)
C4 Ru1 C5A C10A 62.7(5)
N1 Ru1 C5A C10A 32.6(4)
C1 Ru1 C5A C10A -8.4(4)
C2 Ru1 C5A C10A -47.7(4)
C3 Ru1 C5A C10A -73.7(6)
C1AB Cl1A C1AA Cl2A 158(4)
C1AA Cl1A C1AB Cl2B 29.2(15)
